data_1552082
loop_
_publ_author_name
'Gaskin, Gabrielle J.'
'LaDuca, Robert L.'

_publ_contact_author 'LaDuca, Robert L.'
_publ_section_title
;
 Poly[diaqua[\m4-2-(carboxylatomethoxy)benzoato][\m2-2-(carboxylatomethoxy)benzoato]dicadmium(II)]
;
_journal_coeditor_code LH4046
_journal_issue 7
_journal_name_full IUCrData
_journal_paper_doi 10.1107/S2414314619009532
_journal_volume 4
_journal_year 2019
_chemical_formula_iupac '[Cd2 (C9 H6 O5)2 (H2 O1)2]'
_chemical_formula_moiety 'C18 H16 Cd2 O12'
_chemical_formula_sum 'C18 H16 Cd2 O12'
_chemical_formula_weight 649.11
_chemical_name_systematic
Poly[diaqua[\m~4~-2-(carboxylatomethoxy)benzoato][\m~2~-2-(carboxylatomethoxy)benzoato]dicadmium(II)]
_space_group_crystal_system triclinic
_space_group_IT_number 2
_space_group_name_Hall '-P 1'
_space_group_name_H-M_alt 'P -1'
_symmetry_space_group_name_Hall '-P 1'
_symmetry_space_group_name_H-M 'P -1'
_atom_sites_solution_hydrogens mixed
_audit_creation_method
;
Olex2 1.2
(compiled 2018.05.29 svn.r3508 for OlexSys, GUI svn.r5506)
;
_cell_angle_alpha 104.4070(10)
_cell_angle_beta 96.9780(10)
_cell_angle_gamma 93.2670(10)
_cell_formula_units_Z 2
_cell_length_a 6.3966(9)
_cell_length_b 11.7504(16)
_cell_length_c 13.3579(19)
_cell_measurement_reflns_used 7284
_cell_measurement_temperature 173(2)
_cell_measurement_theta_max 25.41
_cell_measurement_theta_min 3.18
_cell_volume 961.3(2)
_computing_cell_refinement
;
SAINT (Bruker, 2013)
;
_computing_data_collection
;
<i>COSMO</i> (Bruker, 2009)
;
_computing_data_reduction
;
SAINT (Bruker, 2013)
;
_computing_molecular_graphics
;
<i>OLEX2</i> (Dolomanov <i>et al.</i>,  2009)
;
_computing_publication_material
;
<i>OLEX2</i> (Dolomanov <i>et al.</i>,  2009)
;
_computing_structure_refinement
;
SHELXL (Sheldrick, 2015b)
;
_computing_structure_solution
;
SHELXT (Sheldrick, 2015a)
;
_diffrn_ambient_temperature 173.15
_diffrn_detector_area_resol_mean 8.36
_diffrn_measured_fraction_theta_full 0.998
_diffrn_measured_fraction_theta_max 0.996
_diffrn_measurement_device_type 'Bruker APEXII CCD'
_diffrn_measurement_method \w
_diffrn_radiation_monochromator graphite
_diffrn_radiation_type MoK\a
_diffrn_radiation_wavelength 0.71073
_diffrn_reflns_av_R_equivalents 0.0277
_diffrn_reflns_av_unetI/netI 0.0310
_diffrn_reflns_limit_h_max 7
_diffrn_reflns_limit_h_min -7
_diffrn_reflns_limit_k_max 13
_diffrn_reflns_limit_k_min -14
_diffrn_reflns_limit_l_max 16
_diffrn_reflns_limit_l_min -16
_diffrn_reflns_number 10335
_diffrn_reflns_theta_full 25.242
_diffrn_reflns_theta_max 25.414
_diffrn_reflns_theta_min 1.590
_diffrn_source 'sealed tube'
_diffrn_standards_number 0
_exptl_absorpt_coefficient_mu 2.282
_exptl_absorpt_correction_T_max 0.7452
_exptl_absorpt_correction_T_min 0.6633
_exptl_absorpt_correction_type multi-scan
_exptl_absorpt_process_details
;
(SADABS; Bruker, 2014/5)
;
_exptl_crystal_colour colourless
_exptl_crystal_density_diffrn 2.243
_exptl_crystal_description block
_exptl_crystal_F_000 632
_exptl_crystal_size_max 0.19
_exptl_crystal_size_mid 0.176
_exptl_crystal_size_min 0.11
_refine_diff_density_max 0.956
_refine_diff_density_min -0.463
_refine_ls_extinction_method none
_refine_ls_goodness_of_fit_ref 1.059
_refine_ls_hydrogen_treatment constr
_refine_ls_matrix_type full
_refine_ls_number_parameters 291
_refine_ls_number_reflns 3536
_refine_ls_number_restraints 0
_refine_ls_restrained_S_all 1.059
_refine_ls_R_factor_all 0.0274
_refine_ls_R_factor_gt 0.0239
_refine_ls_shift/su_max 0.001
_refine_ls_shift/su_mean 0.000
_refine_ls_structure_factor_coef Fsqd
_refine_ls_weighting_details 'w=1/[\s^2^(Fo^2^)+(0.0194P)^2^+1.6836P] where P=(Fo^2^+2Fc^2^)/3'
_refine_ls_weighting_scheme calc
_refine_ls_wR_factor_gt 0.0546
_refine_ls_wR_factor_ref 0.0573
_reflns_number_gt 3172
_reflns_number_total 3536
_reflns_threshold_expression 'I > 2\s(I)'
_cod_data_source_file lh4046sup1.cif
_cod_data_source_block I
_cod_database_code 1552082
_shelx_space_group_comment
;
The symmetry employed for this shelxl refinement is uniquely defined
by the following loop, which should always be used as a source of
symmetry information in preference to the above space-group names.
They are only intended as comments.
;
_shelx_estimated_absorpt_t_min 0.671
_shelx_estimated_absorpt_t_max 0.787

loop_
_space_group_symop_operation_xyz
'x, y, z'
'-x, -y, -z'

loop_
_atom_site_type_symbol
_atom_site_label
_atom_site_fract_x
_atom_site_fract_y
_atom_site_fract_z
_atom_site_U_iso_or_equiv
_atom_site_adp_type
_atom_site_calc_flag
_atom_site_occupancy
Cd Cd1 0.30111(3) 0.18731(2) 0.26320(2) 0.01372(8) Uani d 1
Cd Cd2 0.26261(3) 0.56335(2) 0.45843(2) 0.01311(7) Uani d 1
O O1 0.6054(4) 0.1503(2) 0.19000(17) 0.0199(5) Uani d 1
O O2 0.7503(4) 0.0924(2) 0.04417(18) 0.0223(5) Uani d 1
O O3 0.3239(4) 0.2625(2) 0.10350(17) 0.0192(5) Uani d 1
O O4 0.2524(3) 0.37691(19) 0.29797(17) 0.0174(5) Uani d 1
O O5 0.1116(4) 0.54112(19) 0.29333(17) 0.0206(5) Uani d 1
O O6 0.4298(3) 0.08315(19) 0.37674(17) 0.0178(5) Uani d 1
O O7 0.5650(3) 0.26916(19) 0.42704(17) 0.0165(5) Uani d 1
O O8 0.8603(3) 0.22913(18) 0.56197(17) 0.0171(5) Uani d 1
O O9 1.0690(3) 0.38854(19) 0.49607(16) 0.0154(5) Uani d 1
O O10 1.3856(3) 0.45670(19) 0.57865(17) 0.0171(5) Uani d 1
O O11 -0.0206(4) 0.1786(2) 0.32737(18) 0.0202(5) Uani d 1
H H11A -0.0207 0.2381 0.3820 0.030 Uiso d 1
H H11B -0.1387 0.1714 0.2845 0.030 Uiso d 1
O O12 0.1160(4) 0.0302(2) 0.14044(17) 0.0215(5) Uani d 1
H H12A 0.1920 0.0021 0.0887 0.032 Uiso d 1
H H12B 0.0020 0.0533 0.1071 0.032 Uiso d 1
C C1 0.6117(5) 0.1404(3) 0.0939(2) 0.0169(7) Uani d 1
C C2 0.4371(5) 0.1873(3) 0.0318(2) 0.0173(7) Uani d 1
H H2A 0.4989 0.2321 -0.0129 0.021 Uiso calc 1
H H2B 0.3400 0.1209 -0.0137 0.021 Uiso calc 1
C C3 0.1492(5) 0.3093(3) 0.0643(2) 0.0146(7) Uani d 1
C C4 0.0711(5) 0.2810(3) -0.0415(3) 0.0197(7) Uani d 1
H H4 0.1405 0.2289 -0.0905 0.024 Uiso calc 1
C C5 -0.1080(5) 0.3293(3) -0.0751(3) 0.0223(8) Uani d 1
H H5 -0.1606 0.3105 -0.1475 0.027 Uiso calc 1
C C6 -0.2112(6) 0.4042(3) -0.0051(3) 0.0224(8) Uani d 1
H H6 -0.3374 0.4343 -0.0286 0.027 Uiso calc 1
C C7 -0.1298(5) 0.4356(3) 0.1002(3) 0.0210(7) Uani d 1
H H7 -0.1995 0.4886 0.1483 0.025 Uiso calc 1
C C8 0.0528(5) 0.3903(3) 0.1362(2) 0.0149(7) Uani d 1
C C9 0.1449(5) 0.4362(3) 0.2489(2) 0.0152(7) Uani d 1
C C10 0.5591(5) 0.1631(3) 0.4348(2) 0.0140(7) Uani d 1
C C11 0.7138(5) 0.1291(3) 0.5142(2) 0.0153(7) Uani d 1
H H11C 0.6386 0.1052 0.5673 0.018 Uiso calc 1
H H11D 0.7889 0.0619 0.4798 0.018 Uiso calc 1
C C12 1.0460(5) 0.2124(3) 0.6169(2) 0.0130(6) Uani d 1
C C13 1.0573(5) 0.1223(3) 0.6671(2) 0.0154(7) Uani d 1
H H13 0.9365 0.0691 0.6617 0.018 Uiso calc 1
C C14 1.2463(5) 0.1105(3) 0.7252(2) 0.0172(7) Uani d 1
H H14 1.2563 0.0473 0.7577 0.021 Uiso calc 1
C C15 1.4200(5) 0.1906(3) 0.7360(3) 0.0189(7) Uani d 1
H H15 1.5481 0.1835 0.7772 0.023 Uiso calc 1
C C16 1.4071(5) 0.2806(3) 0.6867(2) 0.0172(7) Uani d 1
H H16 1.5262 0.3362 0.6960 0.021 Uiso calc 1
C C17 1.2230(5) 0.2919(3) 0.6235(2) 0.0140(7) Uani d 1
C C18 1.2237(5) 0.3837(3) 0.5635(2) 0.0132(6) Uani d 1

loop_
_atom_site_aniso_label
_atom_site_aniso_U_11
_atom_site_aniso_U_22
_atom_site_aniso_U_33
_atom_site_aniso_U_12
_atom_site_aniso_U_13
_atom_site_aniso_U_23
Cd1 0.01275(13) 0.01489(13) 0.01405(12) 0.00280(9) 0.00192(9) 0.00434(9)
Cd2 0.01108(13) 0.01325(12) 0.01568(12) 0.00162(9) 0.00207(9) 0.00483(9)
O1 0.0175(12) 0.0270(13) 0.0167(12) 0.0076(10) 0.0049(9) 0.0059(10)
O2 0.0186(12) 0.0241(13) 0.0225(12) 0.0048(10) 0.0077(10) -0.0004(10)
O3 0.0222(13) 0.0228(12) 0.0136(11) 0.0109(10) 0.0050(9) 0.0036(9)
O4 0.0178(12) 0.0172(11) 0.0167(11) 0.0041(9) -0.0005(9) 0.0041(9)
O5 0.0260(13) 0.0169(12) 0.0182(12) 0.0067(10) 0.0034(10) 0.0018(9)
O6 0.0166(12) 0.0152(11) 0.0203(12) -0.0024(9) -0.0036(9) 0.0058(9)
O7 0.0176(12) 0.0155(11) 0.0172(11) 0.0037(9) 0.0002(9) 0.0060(9)
O8 0.0125(11) 0.0141(11) 0.0242(12) -0.0011(9) -0.0044(9) 0.0079(9)
O9 0.0139(11) 0.0163(11) 0.0170(11) 0.0024(9) 0.0021(9) 0.0061(9)
O10 0.0150(12) 0.0136(11) 0.0242(12) 0.0002(9) 0.0069(9) 0.0059(9)
O11 0.0151(12) 0.0232(12) 0.0201(12) 0.0011(10) 0.0050(9) 0.0002(10)
O12 0.0172(12) 0.0246(13) 0.0185(12) 0.0015(10) 0.0036(10) -0.0025(10)
C1 0.0169(17) 0.0137(15) 0.0183(16) -0.0014(13) 0.0027(13) 0.0016(12)
C2 0.0165(17) 0.0186(16) 0.0176(16) 0.0035(13) 0.0076(13) 0.0030(13)
C3 0.0171(17) 0.0115(15) 0.0170(16) 0.0006(12) 0.0034(13) 0.0069(12)
C4 0.0237(19) 0.0148(16) 0.0192(17) 0.0005(14) 0.0040(14) 0.0019(13)
C5 0.0231(19) 0.0214(18) 0.0213(17) -0.0045(14) -0.0070(14) 0.0098(14)
C6 0.0183(18) 0.0228(18) 0.0267(18) 0.0002(14) -0.0034(14) 0.0110(15)
C7 0.0176(18) 0.0199(17) 0.0273(18) 0.0023(14) 0.0026(14) 0.0098(14)
C8 0.0143(16) 0.0128(15) 0.0184(16) -0.0013(12) 0.0015(13) 0.0068(12)
C9 0.0123(16) 0.0181(16) 0.0158(15) -0.0009(13) 0.0031(13) 0.0057(13)
C10 0.0142(16) 0.0139(16) 0.0157(15) 0.0036(13) 0.0076(13) 0.0039(12)
C11 0.0136(16) 0.0125(15) 0.0193(16) -0.0012(13) 0.0001(13) 0.0049(12)
C12 0.0102(15) 0.0135(15) 0.0143(15) 0.0024(12) 0.0010(12) 0.0018(12)
C13 0.0136(16) 0.0155(16) 0.0175(16) -0.0006(13) 0.0019(13) 0.0055(12)
C14 0.0255(18) 0.0144(16) 0.0142(15) 0.0062(13) 0.0022(13) 0.0078(12)
C15 0.0172(17) 0.0220(17) 0.0189(16) 0.0046(14) -0.0019(13) 0.0090(13)
C16 0.0115(16) 0.0203(17) 0.0185(16) -0.0013(13) 0.0012(13) 0.0036(13)
C17 0.0164(17) 0.0118(15) 0.0143(15) 0.0025(12) 0.0022(13) 0.0037(12)
C18 0.0134(16) 0.0113(15) 0.0147(15) 0.0041(12) 0.0065(13) 0.0001(12)

loop_
_atom_type_symbol
_atom_type_description
_atom_type_scat_dispersion_real
_atom_type_scat_dispersion_imag
_atom_type_scat_source
C C 0.0033 0.0016 'International Tables Vol C Tables 4.2.6.8 and 6.1.1.4'
H H 0.0000 0.0000 'International Tables Vol C Tables 4.2.6.8 and 6.1.1.4'
Cd Cd -0.8075 1.2024 'International Tables Vol C Tables 4.2.6.8 and 6.1.1.4'
O O 0.0106 0.0060 'International Tables Vol C Tables 4.2.6.8 and 6.1.1.4'

loop_
_geom_angle_atom_site_label_1
_geom_angle_atom_site_label_2
_geom_angle_atom_site_label_3
_geom_angle_site_symmetry_1
_geom_angle_site_symmetry_3
_geom_angle
O1 Cd1 O3 . . 65.56(8)
O1 Cd1 O7 . . 81.95(8)
O1 Cd1 O11 . . 167.04(8)
O1 Cd1 C10 . . 80.86(8)
O3 Cd1 O7 . . 120.43(7)
O3 Cd1 C10 . . 139.43(9)
O4 Cd1 O1 . . 111.25(8)
O4 Cd1 O3 . . 69.81(8)
O4 Cd1 O6 . . 127.85(8)
O4 Cd1 O7 . . 78.68(7)
O4 Cd1 O11 . . 81.56(8)
O4 Cd1 O12 . . 130.05(8)
O4 Cd1 C10 . . 104.76(8)
O6 Cd1 O1 . . 85.47(8)
O6 Cd1 O3 . . 150.85(8)
O6 Cd1 O7 . . 54.31(7)
O6 Cd1 O11 . . 88.00(8)
O6 Cd1 O12 . . 96.77(8)
O6 Cd1 C10 . . 26.85(8)
O7 Cd1 C10 . . 27.60(8)
O11 Cd1 O3 . . 119.67(8)
O11 Cd1 O7 . . 103.23(8)
O11 Cd1 C10 . . 98.15(9)
O12 Cd1 O1 . . 91.10(8)
O12 Cd1 O3 . . 81.33(8)
O12 Cd1 O7 . . 150.54(8)
O12 Cd1 O11 . . 78.55(8)
O12 Cd1 C10 . . 123.09(9)
O5 Cd2 O4 . . 52.32(7)
O5 Cd2 O7 . 2_666 128.03(8)
O5 Cd2 O9 . 2_666 85.48(8)
O5 Cd2 O9 . 1_455 98.88(8)
O5 Cd2 O10 . 2_766 96.64(8)
O5 Cd2 O10 . 1_455 142.74(8)
O7 Cd2 O4 2_666 . 151.33(8)
O7 Cd2 O9 2_666 2_666 93.14(8)
O7 Cd2 O9 2_666 1_455 129.27(7)
O7 Cd2 O10 2_666 1_455 88.12(8)
O7 Cd2 O10 2_666 2_766 79.41(8)
O9 Cd2 O4 1_455 . 70.79(7)
O9 Cd2 O4 2_666 . 114.63(7)
O9 Cd2 O9 2_666 1_455 69.96(8)
O9 Cd2 O10 2_666 2_766 171.93(7)
O9 Cd2 O10 2_666 1_455 103.18(8)
O10 Cd2 O4 1_455 . 92.11(7)
O10 Cd2 O4 2_766 . 72.43(7)
O10 Cd2 O9 1_455 1_455 53.09(7)
O10 Cd2 O9 2_766 1_455 117.19(7)
O10 Cd2 O10 1_455 2_766 79.83(8)
C1 O1 Cd1 . . 121.9(2)
C2 O3 Cd1 . . 110.90(18)
C3 O3 Cd1 . . 117.78(18)
C3 O3 C2 . . 118.6(2)
Cd1 O4 Cd2 . . 140.68(10)
C9 O4 Cd1 . . 132.37(19)
C9 O4 Cd2 . . 84.27(17)
C9 O5 Cd2 . . 102.8(2)
C10 O6 Cd1 . . 97.50(19)
Cd2 O7 Cd1 2_666 . 145.62(10)
C10 O7 Cd1 . . 85.18(17)
C10 O7 Cd2 . 2_666 128.9(2)
C12 O8 C11 . . 118.3(2)
Cd2 O9 Cd2 2_666 1_655 110.04(8)
C18 O9 Cd2 . 1_655 89.97(18)
C18 O9 Cd2 . 2_666 122.20(19)
Cd2 O10 Cd2 1_655 2_766 100.17(8)
C18 O10 Cd2 . 2_766 133.07(19)
C18 O10 Cd2 . 1_655 97.67(19)
Cd1 O11 H11A . . 109.7
Cd1 O11 H11B . . 119.2
H11A O11 H11B . . 110.1
Cd1 O12 H12A . . 111.1
Cd1 O12 H12B . . 110.7
H12A O12 H12B . . 103.0
O1 C1 C2 . . 118.9(3)
O2 C1 O1 . . 124.9(3)
O2 C1 C2 . . 116.3(3)
O3 C2 C1 . . 108.5(3)
O3 C2 H2A . . 110.0
O3 C2 H2B . . 110.0
C1 C2 H2A . . 110.0
C1 C2 H2B . . 110.0
H2A C2 H2B . . 108.4
O3 C3 C4 . . 122.7(3)
O3 C3 C8 . . 117.0(3)
C4 C3 C8 . . 120.3(3)
C3 C4 H4 . . 120.2
C5 C4 C3 . . 119.6(3)
C5 C4 H4 . . 120.2
C4 C5 H5 . . 119.6
C6 C5 C4 . . 120.8(3)
C6 C5 H5 . . 119.6
C5 C6 H6 . . 120.2
C5 C6 C7 . . 119.6(3)
C7 C6 H6 . . 120.2
C6 C7 H7 . . 119.6
C6 C7 C8 . . 120.8(3)
C8 C7 H7 . . 119.6
C3 C8 C9 . . 122.9(3)
C7 C8 C3 . . 118.6(3)
C7 C8 C9 . . 118.4(3)
O4 C9 O5 . . 120.5(3)
O4 C9 C8 . . 122.9(3)
O5 C9 C8 . . 116.6(3)
O6 C10 Cd1 . . 55.65(16)
O6 C10 O7 . . 122.3(3)
O6 C10 C11 . . 117.2(3)
O7 C10 Cd1 . . 67.22(17)
O7 C10 C11 . . 120.4(3)
C11 C10 Cd1 . . 168.7(2)
O8 C11 C10 . . 107.5(2)
O8 C11 H11C . . 110.2
O8 C11 H11D . . 110.2
C10 C11 H11C . . 110.2
C10 C11 H11D . . 110.2
H11C C11 H11D . . 108.5
O8 C12 C13 . . 121.1(3)
O8 C12 C17 . . 117.7(3)
C13 C12 C17 . . 121.2(3)
C12 C13 H13 . . 120.2
C12 C13 C14 . . 119.6(3)
C14 C13 H13 . . 120.2
C13 C14 H14 . . 119.9
C15 C14 C13 . . 120.1(3)
C15 C14 H14 . . 119.9
C14 C15 H15 . . 120.0
C16 C15 C14 . . 120.0(3)
C16 C15 H15 . . 120.0
C15 C16 H16 . . 119.2
C15 C16 C17 . . 121.5(3)
C17 C16 H16 . . 119.2
C12 C17 C18 . . 123.0(3)
C16 C17 C12 . . 117.5(3)
C16 C17 C18 . . 119.4(3)
O9 C18 O10 . . 119.3(3)
O9 C18 C17 . . 121.7(3)
O10 C18 C17 . . 119.0(3)

loop_
_geom_bond_atom_site_label_1
_geom_bond_atom_site_label_2
_geom_bond_site_symmetry_2
_geom_bond_distance
Cd1 O1 . 2.298(2)
Cd1 O3 . 2.520(2)
Cd1 O4 . 2.208(2)
Cd1 O6 . 2.283(2)
Cd1 O7 . 2.537(2)
Cd1 O11 . 2.330(2)
Cd1 O12 . 2.296(2)
Cd1 C10 . 2.742(3)
Cd2 O4 . 2.648(2)
Cd2 O5 . 2.243(2)
Cd2 O7 2_666 2.297(2)
Cd2 O9 1_455 2.526(2)
Cd2 O9 2_666 2.338(2)
Cd2 O10 1_455 2.361(2)
Cd2 O10 2_766 2.374(2)
O1 C1 . 1.266(4)
O2 C1 . 1.248(4)
O3 C2 . 1.429(4)
O3 C3 . 1.377(4)
O4 C9 . 1.249(4)
O5 C9 . 1.270(4)
O6 C10 . 1.249(4)
O7 Cd2 2_666 2.297(2)
O7 C10 . 1.275(4)
O8 C11 . 1.422(3)
O8 C12 . 1.370(4)
O9 Cd2 1_655 2.526(2)
O9 Cd2 2_666 2.338(2)
O9 C18 . 1.268(4)
O10 Cd2 2_766 2.374(2)
O10 Cd2 1_655 2.361(2)
O10 C18 . 1.269(4)
O11 H11A . 0.8766
O11 H11B . 0.8772
O12 H12A . 0.8993
O12 H12B . 0.8991
C1 C2 . 1.520(5)
C2 H2A . 0.9900
C2 H2B . 0.9900
C3 C4 . 1.391(4)
C3 C8 . 1.401(4)
C4 H4 . 0.9500
C4 C5 . 1.383(5)
C5 H5 . 0.9500
C5 C6 . 1.375(5)
C6 H6 . 0.9500
C6 C7 . 1.388(5)
C7 H7 . 0.9500
C7 C8 . 1.393(5)
C8 C9 . 1.500(4)
C10 C11 . 1.505(4)
C11 H11C . 0.9900
C11 H11D . 0.9900
C12 C13 . 1.387(4)
C12 C17 . 1.405(4)
C13 H13 . 0.9500
C13 C14 . 1.388(5)
C14 H14 . 0.9500
C14 C15 . 1.385(5)
C15 H15 . 0.9500
C15 C16 . 1.378(5)
C16 H16 . 0.9500
C16 C17 . 1.397(4)
C17 C18 . 1.496(4)

loop_
_geom_hbond_atom_site_label_D
_geom_hbond_atom_site_label_H
_geom_hbond_atom_site_label_A
_geom_hbond_site_symmetry_A
_geom_hbond_distance_DH
_geom_hbond_distance_HA
_geom_hbond_distance_DA
_geom_hbond_angle_DHA
O11 H11A O9 1_455 0.88 2.03 2.873(3) 161.9
O11 H11B O1 1_455 0.88 1.91 2.782(3) 178.0
O12 H12A O2 2_655 0.90 1.94 2.788(3) 157.6
O12 H12B O2 1_455 0.90 1.86 2.756(3) 174.4

loop_
_geom_torsion_atom_site_label_1
_geom_torsion_atom_site_label_2
_geom_torsion_atom_site_label_3
_geom_torsion_atom_site_label_4
_geom_torsion_site_symmetry_1
_geom_torsion
Cd1 O1 C1 O2 . -161.2(2)
Cd1 O1 C1 C2 . 17.5(4)
Cd1 O3 C2 C1 . -35.1(3)
Cd1 O3 C3 C4 . -134.4(3)
Cd1 O3 C3 C8 . 47.0(3)
Cd1 O4 C9 O5 . 167.2(2)
Cd1 O4 C9 C8 . -14.0(5)
Cd1 O6 C10 O7 . 8.9(3)
Cd1 O6 C10 C11 . -169.8(2)
Cd1 O7 C10 O6 . -8.0(3)
Cd1 O7 C10 C11 . 170.7(3)
Cd1 C10 C11 O8 . 124.5(10)
Cd2 O4 C9 O5 . 3.3(3)
Cd2 O4 C9 C8 . -177.9(3)
Cd2 O5 C9 O4 . -4.0(3)
Cd2 O5 C9 C8 . 177.1(2)
Cd2 O7 C10 Cd1 2_666 174.7(2)
Cd2 O7 C10 O6 2_666 166.7(2)
Cd2 O7 C10 C11 2_666 -14.6(4)
Cd2 O9 C18 O10 2_666 -115.1(3)
Cd2 O9 C18 O10 1_655 -1.2(3)
Cd2 O9 C18 C17 1_655 -179.4(2)
Cd2 O9 C18 C17 2_666 66.8(3)
Cd2 O10 C18 O9 1_655 1.3(3)
Cd2 O10 C18 O9 2_766 -110.4(3)
Cd2 O10 C18 C17 2_766 67.8(4)
Cd2 O10 C18 C17 1_655 179.5(2)
O1 C1 C2 O3 . 14.8(4)
O2 C1 C2 O3 . -166.4(3)
O3 C3 C4 C5 . 178.5(3)
O3 C3 C8 C7 . -177.2(3)
O3 C3 C8 C9 . 6.7(4)
O6 C10 C11 O8 . 173.0(3)
O7 C10 C11 O8 . -5.7(4)
O8 C12 C13 C14 . -177.7(3)
O8 C12 C17 C16 . 174.8(3)
O8 C12 C17 C18 . -7.4(4)
C2 O3 C3 C4 . 3.9(4)
C2 O3 C3 C8 . -174.8(3)
C3 O3 C2 C1 . -176.0(3)
C3 C4 C5 C6 . -0.5(5)
C3 C8 C9 O4 . -31.0(5)
C3 C8 C9 O5 . 147.8(3)
C4 C3 C8 C7 . 4.2(5)
C4 C3 C8 C9 . -172.0(3)
C4 C5 C6 C7 . 2.6(5)
C5 C6 C7 C8 . -1.3(5)
C6 C7 C8 C3 . -2.1(5)
C6 C7 C8 C9 . 174.2(3)
C7 C8 C9 O4 . 152.9(3)
C7 C8 C9 O5 . -28.3(4)
C8 C3 C4 C5 . -2.9(5)
C11 O8 C12 C13 . -30.0(4)
C11 O8 C12 C17 . 152.0(3)
C12 O8 C11 C10 . -163.6(3)
C12 C13 C14 C15 . 2.2(5)
C12 C17 C18 O9 . -6.1(5)
C12 C17 C18 O10 . 175.8(3)
C13 C12 C17 C16 . -3.2(4)
C13 C12 C17 C18 . 174.6(3)
C13 C14 C15 C16 . -1.6(5)
C14 C15 C16 C17 . -1.5(5)
C15 C16 C17 C12 . 3.9(5)
C15 C16 C17 C18 . -174.0(3)
C16 C17 C18 O9 . 171.7(3)
C16 C17 C18 O10 . -6.4(4)
C17 C12 C13 C14 . 0.2(5)

_cod_database_fobs_code 1552082
